data_4335079
loop_
_publ_author_name
'Anatolie Gavriluta'
'Gabriel E. B\"uchel'
'Leon Freitag'
'Ghenadie Novitchi'
'Jean Bernard Tommasino'
'Erwann Jeanneau'
'Paul-Steffen Kuhn'
'Leticia Gonz\'alez'
'Vladimir B. Arion'
'Dominique Luneau'

_publ_section_title
;
 Mechanism Elucidation of the cis-trans Isomerization of an Azole
 Ruthenium-Nitrosyl Complex and Its Osmium Counterpart
;
_journal_name_full 'Inorganic Chemistry'
_journal_page_first 6260
_journal_page_last 6272
_journal_paper_doi 10.1021/ic4004824
_journal_volume 52
_journal_year 2013
_chemical_formula_moiety 'C7 H6 Cl4 N3 O Ru, C16 H36 N'
_chemical_formula_sum 'C23 H42 Cl4 N4 O Ru'
_chemical_formula_weight 633.48
_chemical_name_systematic
; 
Tetrabutylammonium cis-[tetrachlorido-1H-indazole-nitrosyl-ruthenate]  
;
_space_group_IT_number 14
_symmetry_cell_setting monoclinic
_symmetry_space_group_name_Hall '-P 2yn'
_symmetry_space_group_name_H-M 'P 1 21/n 1'
_atom_sites_solution_hydrogens geom
_atom_sites_solution_primary direct
_atom_sites_solution_secondary difmap
_audit_creation_method SHELXL-97
_cell_angle_alpha 90.00
_cell_angle_beta 100.7330(10)
_cell_angle_gamma 90.00
_cell_formula_units_Z 12
_cell_length_a 12.4091(4)
_cell_length_b 52.5720(15)
_cell_length_c 13.7339(4)
_cell_measurement_reflns_used 9887
_cell_measurement_temperature 150(2)
_cell_measurement_theta_max 25.35
_cell_measurement_theta_min 2.28
_cell_volume 8802.9(5)
_computing_cell_refinement 'Bruker SAINT'
_computing_data_collection 'Bruker APEX2'
_computing_data_reduction 'Bruker SAINT'
_computing_molecular_graphics 'Bruker SHELXTL'
_computing_publication_material 'Bruker SHELXTL'
_computing_structure_refinement 'SHELXL-97 (Sheldrick, 2008)'
_computing_structure_solution 'SHELXS-97 (Sheldrick, 2008)'
_diffrn_ambient_temperature 150(2)
_diffrn_measured_fraction_theta_full 0.994
_diffrn_measured_fraction_theta_max 0.994
_diffrn_measurement_device_type 'Bruker APEX-II CCD'
_diffrn_measurement_method '\f and \w scans'
_diffrn_radiation_monochromator graphite
_diffrn_radiation_source 'fine-focus sealed tube'
_diffrn_radiation_type MoK\a
_diffrn_radiation_wavelength 0.71073
_diffrn_reflns_av_R_equivalents 0.0428
_diffrn_reflns_av_sigmaI/netI 0.0455
_diffrn_reflns_limit_h_max 14
_diffrn_reflns_limit_h_min -14
_diffrn_reflns_limit_k_max 63
_diffrn_reflns_limit_k_min -59
_diffrn_reflns_limit_l_max 16
_diffrn_reflns_limit_l_min -16
_diffrn_reflns_number 47529
_diffrn_reflns_theta_full 25.39
_diffrn_reflns_theta_max 25.39
_diffrn_reflns_theta_min 1.70
_exptl_absorpt_coefficient_mu 0.921
_exptl_absorpt_correction_T_max 0.9136
_exptl_absorpt_correction_T_min 0.8819
_exptl_absorpt_correction_type multi-scan
_exptl_absorpt_process_details SADABS
_exptl_crystal_colour orange-brown
_exptl_crystal_density_diffrn 1.434
_exptl_crystal_description block
_exptl_crystal_F_000 3936
_exptl_crystal_size_max 0.14
_exptl_crystal_size_mid 0.14
_exptl_crystal_size_min 0.10
_refine_diff_density_max 0.831
_refine_diff_density_min -1.227
_refine_diff_density_rms 0.093
_refine_ls_extinction_method none
_refine_ls_goodness_of_fit_ref 1.068
_refine_ls_hydrogen_treatment constr
_refine_ls_matrix_type full
_refine_ls_number_parameters 900
_refine_ls_number_reflns 16097
_refine_ls_number_restraints 12
_refine_ls_restrained_S_all 1.068
_refine_ls_R_factor_all 0.0718
_refine_ls_R_factor_gt 0.0546
_refine_ls_shift/su_max 0.005
_refine_ls_shift/su_mean 0.000
_refine_ls_structure_factor_coef Fsqd
_refine_ls_weighting_details 'calc w=1/[\s^2^(Fo^2^)+(0.0402P)^2^+34.6517P] where P=(Fo^2^+2Fc^2^)/3'
_refine_ls_weighting_scheme calc
_refine_ls_wR_factor_gt 0.1209
_refine_ls_wR_factor_ref 0.1293
_reflns_number_gt 13005
_reflns_number_total 16097
_reflns_threshold_expression >2sigma(I)
_cod_data_source_file ic4004824_si_001_1.cif
_cod_data_source_block Cis-Ru
_cod_database_code 4335079

loop_
_symmetry_equiv_pos_as_xyz
'x, y, z'
'-x+1/2, y+1/2, -z+1/2'
'-x, -y, -z'
'x-1/2, -y-1/2, z-1/2'

loop_
_atom_site_label
_atom_site_type_symbol
_atom_site_fract_x
_atom_site_fract_y
_atom_site_fract_z
_atom_site_U_iso_or_equiv
_atom_site_adp_type
_atom_site_occupancy
_atom_site_symmetry_multiplicity
_atom_site_calc_flag
_atom_site_refinement_flags
_atom_site_disorder_assembly
_atom_site_disorder_group
Ru1A Ru 0.57256(3) 0.183879(7) 0.79534(3) 0.02457(10) Uani 1 1 d . . .
Cl1A Cl 0.75641(11) 0.18037(3) 0.77138(10) 0.0358(3) Uani 1 1 d . . .
Cl2A Cl 0.63276(11) 0.18652(2) 0.96663(9) 0.0344(3) Uani 1 1 d . . .
Cl3A Cl 0.38935(10) 0.18612(2) 0.82098(9) 0.0309(3) Uani 1 1 d . . .
Cl4A Cl 0.58112(12) 0.22832(2) 0.78720(11) 0.0405(3) Uani 1 1 d . . .
O1A O 0.5116(4) 0.18030(9) 0.5872(4) 0.0564(12) Uani 1 1 d . . .
N1A N 0.5703(3) 0.14453(8) 0.8174(3) 0.0253(9) Uani 1 1 d . . .
N2A N 0.5079(3) 0.13364(8) 0.8763(3) 0.0284(9) Uani 1 1 d . . .
H2A H 0.4586 0.1416 0.9034 0.034 Uiso 1 1 calc R . .
N3A N 0.5308(4) 0.18128(8) 0.6642(4) 0.0301(10) Uani 1 1 d . . .
C1A C 0.6336(4) 0.12673(10) 0.7897(4) 0.0303(11) Uani 1 1 d . . .
H1A H 0.6860 0.1294 0.7483 0.036 Uiso 1 1 calc R . .
C2A C 0.6116(4) 0.10329(9) 0.8306(3) 0.0255(11) Uani 1 1 d . . .
C3A C 0.6525(4) 0.07827(10) 0.8270(4) 0.0322(12) Uani 1 1 d . . .
H3A H 0.7053 0.0743 0.7873 0.039 Uiso 1 1 calc R . .
C4A C 0.6142(5) 0.06012(10) 0.8819(4) 0.0378(13) Uani 1 1 d . . .
H4A H 0.6404 0.0432 0.8802 0.045 Uiso 1 1 calc R . .
C5A C 0.5368(5) 0.06579(11) 0.9408(5) 0.0448(15) Uani 1 1 d . . .
H5A H 0.5128 0.0526 0.9790 0.054 Uiso 1 1 calc R . .
C6A C 0.4940(5) 0.08993(10) 0.9454(4) 0.0405(14) Uani 1 1 d . . .
H6A H 0.4413 0.0937 0.9854 0.049 Uiso 1 1 calc R . .
C7A C 0.5326(4) 0.10855(9) 0.8877(4) 0.0289(11) Uani 1 1 d . . .
N4A N 0.9666(4) 0.23215(8) 0.9961(4) 0.0388(11) Uani 1 1 d . B .
C8A C 0.8499(5) 0.24253(12) 0.9816(5) 0.0546(18) Uani 1 1 d D . .
H8A1 H 0.8003 0.2286 0.9841 0.066 Uiso 0.64 1 d PR A 1
H8A2 H 0.8314 0.2502 0.9171 0.066 Uiso 0.64 1 d PR A 1
H8A3 H 0.8078 0.2313 1.0150 0.066 Uiso 0.36 1 d PR A 2
H8A4 H 0.8192 0.2417 0.9121 0.066 Uiso 0.36 1 d PR A 2
C9A C 0.8346(9) 0.2621(2) 1.0584(7) 0.0646(18) Uani 0.64 1 d PD B 1
H9A1 H 0.8571 0.2545 1.1251 0.078 Uiso 0.64 1 calc PR B 1
H9A2 H 0.8838 0.2767 1.0536 0.078 Uiso 0.64 1 calc PR B 1
C10A C 0.7184(10) 0.2717(4) 1.0479(11) 0.0646(18) Uani 0.64 1 d PD B 1
H10A H 0.6676 0.2573 1.0490 0.078 Uiso 0.64 1 calc PR B 1
H10B H 0.7123 0.2832 1.1039 0.078 Uiso 0.64 1 calc PR B 1
C11A C 0.6882(10) 0.2860(2) 0.9513(7) 0.0646(18) Uani 0.64 1 d PD B 1
H11A H 0.6127 0.2922 0.9438 0.097 Uiso 0.64 1 calc PR B 1
H11B H 0.6943 0.2746 0.8961 0.097 Uiso 0.64 1 calc PR B 1
H11C H 0.7381 0.3004 0.9511 0.097 Uiso 0.64 1 calc PR B 1
C9X C 0.8336(15) 0.2693(2) 1.0160(18) 0.0646(18) Uani 0.36 1 d PD B 2
H9X1 H 0.8519 0.2817 0.9672 0.078 Uiso 0.36 1 calc PR B 2
H9X2 H 0.8828 0.2724 1.0803 0.078 Uiso 0.36 1 calc PR B 2
C10X C 0.7156(18) 0.2727(7) 1.027(2) 0.0646(18) Uani 0.36 1 d PD B 2
H10C H 0.7044 0.2908 1.0428 0.078 Uiso 0.36 1 calc PR B 2
H10D H 0.6679 0.2690 0.9625 0.078 Uiso 0.36 1 calc PR B 2
C11X C 0.6787(17) 0.2564(3) 1.1053(15) 0.0646(18) Uani 0.36 1 d PD B 2
H11D H 0.6015 0.2600 1.1067 0.097 Uiso 0.36 1 calc PR B 2
H11E H 0.7235 0.2603 1.1702 0.097 Uiso 0.36 1 calc PR B 2
H11F H 0.6870 0.2384 1.0897 0.097 Uiso 0.36 1 calc PR B 2
C12A C 1.0454(5) 0.25220(11) 0.9730(4) 0.0416(14) Uani 1 1 d . . .
H12A H 1.0461 0.2664 1.0206 0.050 Uiso 1 1 calc R B .
H12B H 1.1200 0.2447 0.9847 0.050 Uiso 1 1 calc R . .
C13A C 1.0224(6) 0.26305(12) 0.8703(5) 0.0590(19) Uani 1 1 d . B .
H13A H 1.0093 0.2490 0.8217 0.071 Uiso 1 1 calc R . .
H13B H 0.9549 0.2735 0.8620 0.071 Uiso 1 1 calc R . .
C14A C 1.1146(7) 0.27906(16) 0.8493(6) 0.073(2) Uani 1 1 d . . .
H14A H 1.1263 0.2931 0.8981 0.087 Uiso 1 1 calc R B .
H14B H 1.1821 0.2686 0.8606 0.087 Uiso 1 1 calc R . .
C15A C 1.1011(7) 0.29018(19) 0.7491(7) 0.099(3) Uani 1 1 d . B .
H15A H 1.1666 0.3001 0.7433 0.148 Uiso 1 1 calc R . .
H15B H 1.0367 0.3013 0.7377 0.148 Uiso 1 1 calc R . .
H15C H 1.0911 0.2765 0.6997 0.148 Uiso 1 1 calc R . .
C16A C 1.0069(5) 0.22399(11) 1.1022(4) 0.0417(14) Uani 1 1 d . . .
H16A H 1.0818 0.2170 1.1073 0.050 Uiso 1 1 calc R B .
H16B H 1.0126 0.2393 1.1447 0.050 Uiso 1 1 calc R . .
C17A C 0.9382(5) 0.20458(12) 1.1437(5) 0.0485(16) Uani 1 1 d . B .
H17A H 0.9378 0.1884 1.1070 0.058 Uiso 1 1 calc R . .
H17B H 0.8617 0.2107 1.1363 0.058 Uiso 1 1 calc R . .
C18A C 0.9859(6) 0.20036(12) 1.2524(5) 0.0515(16) Uani 1 1 d . . .
H18A H 1.0634 0.1950 1.2587 0.062 Uiso 1 1 calc R B .
H18B H 0.9848 0.2167 1.2881 0.062 Uiso 1 1 calc R . .
C19A C 0.9254(7) 0.18064(13) 1.3010(6) 0.066(2) Uani 1 1 d . B .
H19A H 0.9605 0.1788 1.3707 0.098 Uiso 1 1 calc R . .
H19B H 0.9274 0.1643 1.2670 0.098 Uiso 1 1 calc R . .
H19C H 0.8490 0.1860 1.2968 0.098 Uiso 1 1 calc R . .
C20A C 0.9642(4) 0.20920(10) 0.9275(4) 0.0349(12) Uani 1 1 d . . .
H20A H 0.9096 0.1969 0.9436 0.042 Uiso 1 1 calc R B .
H20B H 0.9381 0.2150 0.8585 0.042 Uiso 1 1 calc R . .
C21A C 1.0716(5) 0.19544(12) 0.9318(4) 0.0443(15) Uani 1 1 d . B .
H21A H 1.0901 0.1860 0.9950 0.053 Uiso 1 1 calc R . .
H21B H 1.1307 0.2079 0.9294 0.053 Uiso 1 1 calc R . .
C22A C 1.0639(5) 0.17706(11) 0.8452(4) 0.0433(14) Uani 1 1 d . . .
H22A H 1.1272 0.1653 0.8584 0.052 Uiso 1 1 calc R B .
H22B H 0.9963 0.1668 0.8409 0.052 Uiso 1 1 calc R . .
C23A C 1.0625(6) 0.18997(14) 0.7473(5) 0.0595(19) Uani 1 1 d . B .
H23A H 1.0565 0.1771 0.6948 0.089 Uiso 1 1 calc R . .
H23B H 1.1305 0.1997 0.7500 0.089 Uiso 1 1 calc R . .
H23C H 0.9996 0.2015 0.7332 0.089 Uiso 1 1 calc R . .
Ru1B Ru 0.83650(4) 1.013658(8) 0.63711(3) 0.02881(11) Uani 1 1 d D . .
Cl1B Cl 0.65515(16) 1.00365(5) 0.63101(18) 0.0278(4) Uani 0.66 1 d P C 1
N3X N 0.6982(5) 1.0061(4) 0.6366(15) 0.057(4) Uani 0.33 1 d PD C 1
O1X O 0.6103(5) 1.0037(3) 0.6182(10) 0.0313(19) Uiso 0.33 1 d PD C 1
Cl2B Cl 0.8158(2) 1.01445(5) 0.4655(2) 0.0431(4) Uani 0.66 1 d P C 2
N3B N 0.8253(16) 1.0176(3) 0.5083(2) 0.057(4) Uani 0.33 1 d PD C 2
O1B O 0.8030(10) 1.0217(2) 0.4301(3) 0.0313(19) Uiso 0.33 1 d PD C 2
Cl3B Cl 1.0184(3) 1.02388(5) 0.6473(2) 0.0431(4) Uani 0.66 1 d P C 3
N3Y N 0.9784(3) 1.0190(3) 0.6492(15) 0.057(4) Uani 0.33 1 d PD C 3
O1Y O 1.0551(7) 1.0293(2) 0.6651(10) 0.0313(19) Uiso 0.33 1 d PD C 3
Cl4B Cl 0.86116(13) 1.01036(3) 0.81064(10) 0.0430(3) Uani 1 1 d . C .
Cl5B Cl 0.80170(12) 1.05758(3) 0.64249(11) 0.0408(3) Uani 1 1 d . C .
N1B N 0.8718(4) 0.97493(8) 0.6348(3) 0.0315(10) Uani 1 1 d . C .
N2B N 0.9472(5) 0.96557(9) 0.5852(4) 0.0595(17) Uani 1 1 d . . .
H2B H 0.9818 0.9746 0.5468 0.071 Uiso 1 1 calc R C .
N4B N 0.4708(4) 0.08222(8) 0.5000(3) 0.0342(10) Uani 1 1 d . . .
C1B C 0.8385(4) 0.95600(10) 0.6833(4) 0.0288(11) Uani 1 1 d . . .
H1B H 0.7851 0.9573 0.7244 0.035 Uiso 1 1 calc R C .
C2B C 0.8929(4) 0.93338(10) 0.6660(4) 0.0276(11) Uani 1 1 d . C .
C3B C 0.8946(5) 0.90808(10) 0.6995(4) 0.0340(12) Uani 1 1 d . . .
H3B H 0.8471 0.9026 0.7423 0.041 Uiso 1 1 calc R C .
C4B C 0.9655(5) 0.89178(11) 0.6694(4) 0.0418(14) Uani 1 1 d . C .
H4B H 0.9678 0.8746 0.6916 0.050 Uiso 1 1 calc R . .
C5B C 1.0356(6) 0.89940(13) 0.6062(6) 0.0595(19) Uani 1 1 d . . .
H5B H 1.0854 0.8874 0.5880 0.071 Uiso 1 1 calc R C .
C6B C 1.0348(7) 0.92341(13) 0.5702(7) 0.083(3) Uani 1 1 d . C .
H6B H 1.0809 0.9284 0.5256 0.100 Uiso 1 1 calc R . .
C7B C 0.9626(5) 0.94037(11) 0.6024(5) 0.0458(15) Uani 1 1 d . C .
C8B C 0.5740(4) 0.09789(10) 0.5313(4) 0.0351(12) Uani 1 1 d . . .
H8B1 H 0.5672 0.1074 0.5921 0.042 Uiso 1 1 calc R . .
H8B2 H 0.6367 0.0861 0.5489 0.042 Uiso 1 1 calc R . .
C9B C 0.6005(5) 0.11659(12) 0.4561(5) 0.0462(15) Uani 1 1 d . . .
H9B1 H 0.5374 0.1281 0.4349 0.055 Uiso 1 1 calc R . .
H9B2 H 0.6150 0.1074 0.3970 0.055 Uiso 1 1 calc R . .
C10B C 0.7007(5) 0.13190(12) 0.5018(5) 0.0532(17) Uani 1 1 d . . .
H10E H 0.7634 0.1202 0.5218 0.064 Uiso 1 1 calc R . .
H10F H 0.6863 0.1404 0.5623 0.064 Uiso 1 1 calc R . .
C11B C 0.7320(7) 0.15194(14) 0.4313(7) 0.074(2) Uani 1 1 d . . .
H11G H 0.7972 0.1612 0.4644 0.110 Uiso 1 1 calc R . .
H11H H 0.6711 0.1639 0.4125 0.110 Uiso 1 1 calc R . .
H11I H 0.7479 0.1436 0.3718 0.110 Uiso 1 1 calc R . .
C12B C 0.4664(5) 0.06418(11) 0.5849(4) 0.0384(13) Uani 1 1 d . . .
H12C H 0.5351 0.0541 0.5970 0.046 Uiso 1 1 calc R . .
H12D H 0.4651 0.0744 0.6451 0.046 Uiso 1 1 calc R . .
C13B C 0.3716(7) 0.04597(14) 0.5720(5) 0.063(2) Uani 1 1 d . . .
H13C H 0.3791 0.0333 0.5203 0.075 Uiso 1 1 calc R . .
H13D H 0.3021 0.0554 0.5503 0.075 Uiso 1 1 calc R . .
C14B C 0.3691(7) 0.03229(14) 0.6708(5) 0.064(2) Uani 1 1 d . . .
H14C H 0.3252 0.0165 0.6575 0.077 Uiso 1 1 calc R . .
H14D H 0.4447 0.0274 0.7020 0.077 Uiso 1 1 calc R . .
C15B C 0.3220(7) 0.04831(17) 0.7399(6) 0.076(2) Uani 1 1 d . . .
H15D H 0.3225 0.0390 0.8017 0.114 Uiso 1 1 calc R . .
H15E H 0.2464 0.0528 0.7100 0.114 Uiso 1 1 calc R . .
H15F H 0.3658 0.0638 0.7539 0.114 Uiso 1 1 calc R . .
C16B C 0.4727(5) 0.06781(12) 0.4051(4) 0.0424(14) Uani 1 1 d . . .
H16C H 0.4041 0.0578 0.3887 0.051 Uiso 1 1 calc R . .
H16D H 0.4723 0.0804 0.3513 0.051 Uiso 1 1 calc R . .
C17B C 0.5681(5) 0.04991(12) 0.4053(4) 0.0467(15) Uani 1 1 d . . .
H17C H 0.5612 0.0351 0.4482 0.056 Uiso 1 1 calc R . .
H17D H 0.6377 0.0587 0.4323 0.056 Uiso 1 1 calc R . .
C18B C 0.5698(6) 0.04090(14) 0.3005(5) 0.0569(18) Uani 1 1 d . . .
H18C H 0.6218 0.0265 0.3033 0.068 Uiso 1 1 calc R . .
H18D H 0.4960 0.0346 0.2705 0.068 Uiso 1 1 calc R . .
C19B C 0.6027(7) 0.06156(16) 0.2349(6) 0.077(3) Uani 1 1 d . . .
H19D H 0.6009 0.0548 0.1682 0.116 Uiso 1 1 calc R . .
H19E H 0.6770 0.0674 0.2626 0.116 Uiso 1 1 calc R . .
H19F H 0.5514 0.0758 0.2315 0.116 Uiso 1 1 calc R . .
C20B C 0.3709(5) 0.09938(11) 0.4790(4) 0.0393(13) Uani 1 1 d . . .
H20C H 0.3740 0.1091 0.4179 0.047 Uiso 1 1 calc R . .
H20D H 0.3049 0.0885 0.4651 0.047 Uiso 1 1 calc R . .
C21B C 0.3563(5) 0.11799(11) 0.5588(4) 0.0420(14) Uani 1 1 d . . .
H21C H 0.4158 0.1308 0.5675 0.050 Uiso 1 1 calc R . .
H21D H 0.3594 0.1089 0.6225 0.050 Uiso 1 1 calc R . .
C22B C 0.2451(5) 0.13114(11) 0.5287(5) 0.0453(15) Uani 1 1 d . . .
H22C H 0.2382 0.1377 0.4602 0.054 Uiso 1 1 calc R . .
H22D H 0.1860 0.1185 0.5292 0.054 Uiso 1 1 calc R . .
C23B C 0.2306(6) 0.15257(13) 0.5959(6) 0.065(2) Uani 1 1 d . . .
H23D H 0.1582 0.1603 0.5741 0.097 Uiso 1 1 calc R . .
H23E H 0.2876 0.1654 0.5943 0.097 Uiso 1 1 calc R . .
H23F H 0.2363 0.1462 0.6637 0.097 Uiso 1 1 calc R . .
Ru1C Ru 0.34511(3) 0.150026(7) 0.16108(3) 0.02498(10) Uani 1 1 d . . .
Cl1C Cl 0.37848(12) 0.16109(3) 0.33136(9) 0.0387(3) Uani 1 1 d . . .
Cl2C Cl 0.15783(10) 0.15114(2) 0.16417(10) 0.0325(3) Uani 1 1 d . . .
Cl3C Cl 0.30093(10) 0.13991(2) -0.01022(9) 0.0306(3) Uani 1 1 d . . .
Cl4C Cl 0.34880(11) 0.10600(2) 0.19807(10) 0.0363(3) Uani 1 1 d . . .
O1C O 0.5752(4) 0.14625(9) 0.1630(4) 0.0618(13) Uani 1 1 d . . .
N1C N 0.3348(3) 0.18844(8) 0.1267(3) 0.0253(9) Uani 1 1 d . . .
N2C N 0.3729(3) 0.19818(8) 0.0482(3) 0.0276(9) Uani 1 1 d . . .
H2C H 0.3988 0.1891 0.0039 0.033 Uiso 1 1 calc R . .
N3C N 0.4842(4) 0.14835(8) 0.1611(3) 0.0326(10) Uani 1 1 d . . .
C1C C 0.3022(4) 0.20755(9) 0.1765(4) 0.0260(11) Uani 1 1 d . . .
H1C H 0.2718 0.2060 0.2348 0.031 Uiso 1 1 calc R . .
C2C C 0.3196(4) 0.23075(9) 0.1297(3) 0.0245(10) Uani 1 1 d . . .
C3C C 0.3029(4) 0.25685(10) 0.1484(4) 0.0312(12) Uani 1 1 d . . .
H3C H 0.2716 0.2621 0.2033 0.037 Uiso 1 1 calc R . .
C4C C 0.3335(4) 0.27424(10) 0.0849(4) 0.0355(13) Uani 1 1 d . . .
H4C H 0.3235 0.2918 0.0960 0.043 Uiso 1 1 calc R . .
C5C C 0.3799(5) 0.26656(10) 0.0025(4) 0.0383(13) Uani 1 1 d . . .
H5C H 0.3999 0.2793 -0.0401 0.046 Uiso 1 1 calc R . .
C6C C 0.3968(4) 0.24153(10) -0.0178(4) 0.0340(12) Uani 1 1 d . . .
H6C H 0.4279 0.2365 -0.0729 0.041 Uiso 1 1 calc R . .
C7C C 0.3657(4) 0.22393(9) 0.0476(4) 0.0263(11) Uani 1 1 d . . .
N4C N 0.0389(3) 0.07660(8) 0.9676(3) 0.0291(9) Uani 1 1 d . . .
C8C C 0.1508(4) 0.07012(10) 1.0254(4) 0.0334(12) Uani 1 1 d . . .
H8C1 H 0.1480 0.0710 1.0969 0.040 Uiso 1 1 calc R . .
H8C2 H 0.2030 0.0833 1.0119 0.040 Uiso 1 1 calc R . .
C9C C 0.1962(5) 0.04422(10) 1.0041(4) 0.0365(13) Uani 1 1 d . . .
H9C1 H 0.1463 0.0307 1.0190 0.044 Uiso 1 1 calc R . .
H9C2 H 0.2008 0.0430 0.9330 0.044 Uiso 1 1 calc R . .
C10C C 0.3095(5) 0.04055(11) 1.0673(4) 0.0397(13) Uani 1 1 d . . .
H10G H 0.3576 0.0547 1.0539 0.048 Uiso 1 1 calc R . .
H10H H 0.3036 0.0414 1.1381 0.048 Uiso 1 1 calc R . .
C11C C 0.3622(5) 0.01547(11) 1.0480(5) 0.0495(16) Uani 1 1 d . . .
H11J H 0.4346 0.0142 1.0906 0.074 Uiso 1 1 calc R . .
H11K H 0.3700 0.0146 0.9784 0.074 Uiso 1 1 calc R . .
H11L H 0.3159 0.0014 1.0625 0.074 Uiso 1 1 calc R . .
C12C C -0.0455(4) 0.05700(10) 0.9826(4) 0.0308(11) Uani 1 1 d . . .
H12E H -0.0282 0.0409 0.9513 0.037 Uiso 1 1 calc R . .
H12F H -0.1180 0.0628 0.9466 0.037 Uiso 1 1 calc R . .
C13C C -0.0559(5) 0.05121(11) 1.0885(4) 0.0375(13) Uani 1 1 d . . .
H13E H -0.0714 0.0671 1.1221 0.045 Uiso 1 1 calc R . .
H13F H 0.0139 0.0441 1.1248 0.045 Uiso 1 1 calc R . .
C14C C -0.1480(5) 0.03226(12) 1.0896(4) 0.0449(15) Uani 1 1 d . . .
H14E H -0.2179 0.0399 1.0557 0.054 Uiso 1 1 calc R . .
H14F H -0.1343 0.0170 1.0516 0.054 Uiso 1 1 calc R . .
C15C C -0.1602(6) 0.02426(14) 1.1912(5) 0.0593(19) Uani 1 1 d . . .
H15G H -0.2206 0.0120 1.1865 0.089 Uiso 1 1 calc R . .
H15H H -0.1761 0.0392 1.2289 0.089 Uiso 1 1 calc R . .
H15I H -0.0920 0.0163 1.2249 0.089 Uiso 1 1 calc R . .
C16C C 0.0365(5) 0.07717(10) 0.8566(4) 0.0346(12) Uani 1 1 d . . .
H16E H -0.0379 0.0823 0.8227 0.042 Uiso 1 1 calc R . .
H16F H 0.0501 0.0597 0.8343 0.042 Uiso 1 1 calc R . .
C17C C 0.1196(5) 0.09507(12) 0.8243(5) 0.0484(15) Uani 1 1 d . . .
H17E H 0.1943 0.0880 0.8441 0.058 Uiso 1 1 calc R . .
H17F H 0.1174 0.1118 0.8573 0.058 Uiso 1 1 calc R . .
C18C C 0.0930(6) 0.09851(14) 0.7123(5) 0.0577(18) Uani 1 1 d . . .
H18E H 0.1575 0.1060 0.6902 0.069 Uiso 1 1 calc R . .
H18F H 0.0797 0.0816 0.6808 0.069 Uiso 1 1 calc R . .
C19C C -0.0050(6) 0.11508(13) 0.6772(5) 0.0616(19) Uani 1 1 d . . .
H19G H -0.0186 0.1161 0.6047 0.092 Uiso 1 1 calc R . .
H19H H 0.0089 0.1322 0.7051 0.092 Uiso 1 1 calc R . .
H19I H -0.0694 0.1078 0.6988 0.092 Uiso 1 1 calc R . .
C20C C 0.0101(4) 0.10258(10) 1.0045(4) 0.0330(12) Uani 1 1 d . . .
H20E H 0.0017 0.1009 1.0745 0.040 Uiso 1 1 calc R . .
H20F H 0.0725 0.1142 1.0031 0.040 Uiso 1 1 calc R . .
C21C C -0.0931(5) 0.11478(10) 0.9468(5) 0.0407(14) Uani 1 1 d . . .
H21E H -0.1515 0.1018 0.9312 0.049 Uiso 1 1 calc R . .
H21F H -0.0781 0.1216 0.8834 0.049 Uiso 1 1 calc R . .
C22C C -0.1323(5) 0.13633(12) 1.0063(5) 0.0495(16) Uani 1 1 d . . .
H22E H -0.0685 0.1468 1.0361 0.059 Uiso 1 1 calc R . .
H22F H -0.1835 0.1473 0.9607 0.059 Uiso 1 1 calc R . .
C23C C -0.1888(6) 0.12706(16) 1.0870(6) 0.070(2) Uani 1 1 d . . .
H23G H -0.2110 0.1417 1.1231 0.104 Uiso 1 1 calc R . .
H23H H -0.1385 0.1163 1.1328 0.104 Uiso 1 1 calc R . .
H23I H -0.2539 0.1172 1.0579 0.104 Uiso 1 1 calc R . .

loop_
_atom_site_aniso_label
_atom_site_aniso_U_11
_atom_site_aniso_U_22
_atom_site_aniso_U_33
_atom_site_aniso_U_23
_atom_site_aniso_U_13
_atom_site_aniso_U_12
Ru1A 0.0284(2) 0.0216(2) 0.0234(2) 0.00204(15) 0.00401(16) -0.00144(17)
Cl1A 0.0283(7) 0.0347(7) 0.0453(8) 0.0026(6) 0.0086(6) -0.0050(6)
Cl2A 0.0429(8) 0.0312(7) 0.0262(6) 0.0005(5) -0.0013(5) -0.0032(6)
Cl3A 0.0296(6) 0.0338(7) 0.0291(6) 0.0003(5) 0.0050(5) 0.0020(5)
Cl4A 0.0518(9) 0.0281(7) 0.0430(8) 0.0064(6) 0.0124(7) -0.0004(6)
O1A 0.061(3) 0.052(3) 0.057(3) 0.000(2) 0.016(3) 0.004(2)
N1A 0.026(2) 0.025(2) 0.025(2) -0.0038(17) 0.0068(17) -0.0038(17)
N2A 0.030(2) 0.024(2) 0.035(2) -0.0003(18) 0.0148(19) -0.0006(18)
N3A 0.029(2) 0.017(2) 0.044(3) 0.006(2) 0.006(2) -0.0027(18)
C1A 0.035(3) 0.031(3) 0.027(3) -0.002(2) 0.011(2) -0.002(2)
C2A 0.030(3) 0.021(2) 0.023(2) -0.0041(19) 0.000(2) -0.001(2)
C3A 0.033(3) 0.029(3) 0.033(3) -0.008(2) 0.001(2) 0.001(2)
C4A 0.040(3) 0.021(3) 0.049(3) 0.001(2) -0.001(3) 0.006(2)
C5A 0.056(4) 0.025(3) 0.055(4) 0.007(3) 0.016(3) -0.002(3)
C6A 0.048(4) 0.030(3) 0.048(3) 0.005(3) 0.020(3) 0.000(3)
C7A 0.032(3) 0.024(3) 0.032(3) -0.002(2) 0.009(2) -0.002(2)
N4A 0.029(2) 0.029(2) 0.054(3) -0.008(2) -0.005(2) -0.002(2)
C8A 0.031(3) 0.047(4) 0.080(5) -0.018(3) -0.005(3) 0.005(3)
C9A 0.061(3) 0.046(3) 0.083(5) -0.010(3) 0.004(4) 0.017(3)
C10A 0.061(3) 0.046(3) 0.083(5) -0.010(3) 0.004(4) 0.017(3)
C11A 0.061(3) 0.046(3) 0.083(5) -0.010(3) 0.004(4) 0.017(3)
C9X 0.061(3) 0.046(3) 0.083(5) -0.010(3) 0.004(4) 0.017(3)
C10X 0.061(3) 0.046(3) 0.083(5) -0.010(3) 0.004(4) 0.017(3)
C11X 0.061(3) 0.046(3) 0.083(5) -0.010(3) 0.004(4) 0.017(3)
C12A 0.035(3) 0.031(3) 0.052(4) -0.007(3) -0.009(3) -0.004(2)
C13A 0.055(4) 0.040(4) 0.067(5) 0.014(3) -0.026(3) -0.013(3)
C14A 0.066(5) 0.076(5) 0.066(5) 0.019(4) -0.013(4) -0.023(4)
C15A 0.070(6) 0.108(7) 0.104(7) 0.051(6) -0.020(5) -0.030(5)
C16A 0.039(3) 0.043(3) 0.040(3) -0.007(3) 0.001(3) 0.002(3)
C17A 0.045(4) 0.040(4) 0.062(4) -0.007(3) 0.015(3) 0.001(3)
C18A 0.063(4) 0.040(4) 0.057(4) -0.006(3) 0.025(3) 0.002(3)
C19A 0.075(5) 0.049(4) 0.078(5) 0.009(4) 0.030(4) 0.008(4)
C20A 0.034(3) 0.026(3) 0.040(3) -0.007(2) -0.004(2) -0.003(2)
C21A 0.043(3) 0.040(3) 0.045(3) 0.006(3) -0.007(3) 0.013(3)
C22A 0.048(4) 0.037(3) 0.043(3) -0.002(3) 0.003(3) 0.011(3)
C23A 0.067(5) 0.067(5) 0.047(4) 0.012(3) 0.016(3) 0.025(4)
Ru1B 0.0350(2) 0.0280(2) 0.0258(2) -0.00311(17) 0.01146(18) -0.00281(18)
Cl1B 0.0094(9) 0.0333(11) 0.0383(13) -0.0056(9) -0.0019(11) -0.0011(11)
N3X 0.059(8) 0.046(7) 0.046(6) -0.010(5) -0.041(7) -0.005(6)
Cl2B 0.0454(11) 0.0355(10) 0.0471(10) 0.0029(8) 0.0052(11) -0.0038(8)
N3B 0.059(8) 0.046(7) 0.046(6) -0.010(5) -0.041(7) -0.005(6)
Cl3B 0.0454(11) 0.0355(10) 0.0471(10) 0.0029(8) 0.0052(11) -0.0038(8)
N3Y 0.059(8) 0.046(7) 0.046(6) -0.010(5) -0.041(7) -0.005(6)
Cl4B 0.0603(9) 0.0420(8) 0.0261(7) -0.0061(6) 0.0070(6) -0.0055(7)
Cl5B 0.0429(8) 0.0372(8) 0.0431(8) -0.0050(6) 0.0099(6) 0.0030(6)
N1B 0.038(3) 0.031(2) 0.030(2) -0.0043(19) 0.017(2) -0.002(2)
N2B 0.092(4) 0.032(3) 0.076(4) 0.008(3) 0.071(4) 0.005(3)
N4B 0.038(3) 0.037(3) 0.025(2) 0.0041(19) -0.0019(19) -0.003(2)
C1B 0.028(3) 0.038(3) 0.022(2) -0.003(2) 0.008(2) -0.004(2)
C2B 0.027(3) 0.032(3) 0.023(2) -0.002(2) 0.004(2) -0.003(2)
C3B 0.038(3) 0.033(3) 0.030(3) 0.002(2) 0.005(2) -0.005(2)
C4B 0.053(4) 0.034(3) 0.037(3) 0.001(3) 0.005(3) 0.000(3)
C5B 0.066(5) 0.042(4) 0.082(5) 0.000(3) 0.041(4) 0.010(3)
C6B 0.106(7) 0.040(4) 0.132(8) 0.001(4) 0.095(6) 0.005(4)
C7B 0.060(4) 0.035(3) 0.052(4) 0.000(3) 0.033(3) 0.000(3)
C8B 0.033(3) 0.033(3) 0.037(3) 0.003(2) 0.000(2) 0.000(2)
C9B 0.037(3) 0.051(4) 0.053(4) 0.018(3) 0.014(3) 0.008(3)
C10B 0.049(4) 0.043(4) 0.072(5) 0.009(3) 0.023(3) 0.001(3)
C11B 0.078(6) 0.045(4) 0.106(7) 0.011(4) 0.041(5) -0.006(4)
C12B 0.051(4) 0.038(3) 0.024(3) 0.003(2) 0.001(2) -0.009(3)
C13B 0.094(6) 0.055(4) 0.037(4) -0.009(3) 0.008(4) -0.035(4)
C14B 0.075(5) 0.054(4) 0.064(5) -0.001(4) 0.016(4) -0.027(4)
C15B 0.068(5) 0.096(6) 0.067(5) 0.006(5) 0.022(4) -0.019(5)
C16B 0.050(4) 0.049(4) 0.027(3) 0.001(3) 0.004(3) 0.001(3)
C17B 0.056(4) 0.042(3) 0.039(3) 0.003(3) 0.001(3) 0.011(3)
C18B 0.059(4) 0.071(5) 0.038(3) -0.005(3) 0.002(3) 0.020(4)
C19B 0.087(6) 0.095(6) 0.055(4) 0.019(4) 0.025(4) 0.043(5)
C20B 0.035(3) 0.047(3) 0.035(3) 0.009(3) 0.005(2) 0.000(3)
C21B 0.039(3) 0.038(3) 0.047(3) -0.003(3) 0.005(3) -0.003(3)
C22B 0.048(4) 0.041(3) 0.049(4) 0.001(3) 0.013(3) -0.001(3)
C23B 0.060(5) 0.044(4) 0.091(6) -0.013(4) 0.017(4) -0.005(3)
Ru1C 0.0240(2) 0.0249(2) 0.0263(2) 0.00308(16) 0.00531(16) 0.00395(17)
Cl1C 0.0472(8) 0.0418(8) 0.0259(6) 0.0039(6) 0.0032(6) 0.0076(6)
Cl2C 0.0272(6) 0.0318(7) 0.0402(7) 0.0052(5) 0.0112(5) 0.0026(5)
Cl3C 0.0337(7) 0.0303(6) 0.0289(6) -0.0015(5) 0.0084(5) -0.0008(5)
Cl4C 0.0400(7) 0.0282(7) 0.0405(7) 0.0085(6) 0.0069(6) 0.0064(6)
O1C 0.033(3) 0.072(3) 0.083(4) 0.007(3) 0.018(2) 0.010(2)
N1C 0.023(2) 0.029(2) 0.024(2) 0.0020(17) 0.0047(17) -0.0014(18)
N2C 0.033(2) 0.027(2) 0.026(2) 0.0002(17) 0.0136(18) 0.0016(19)
N3C 0.031(3) 0.028(2) 0.039(3) 0.0008(19) 0.005(2) 0.009(2)
C1C 0.023(3) 0.030(3) 0.025(2) 0.000(2) 0.005(2) 0.004(2)
C2C 0.020(2) 0.024(2) 0.027(2) 0.000(2) -0.0021(19) 0.000(2)
C3C 0.030(3) 0.031(3) 0.031(3) -0.007(2) 0.001(2) 0.006(2)
C4C 0.037(3) 0.024(3) 0.041(3) -0.003(2) -0.005(2) 0.003(2)
C5C 0.043(3) 0.031(3) 0.040(3) 0.006(2) 0.003(3) -0.003(3)
C6C 0.040(3) 0.029(3) 0.035(3) 0.005(2) 0.012(2) 0.002(2)
C7C 0.027(3) 0.024(3) 0.028(3) -0.004(2) 0.004(2) 0.001(2)
N4C 0.033(2) 0.022(2) 0.032(2) -0.0025(18) 0.0046(19) -0.0037(18)
C8C 0.036(3) 0.028(3) 0.035(3) -0.001(2) 0.002(2) 0.000(2)
C9C 0.043(3) 0.024(3) 0.042(3) 0.001(2) 0.007(3) 0.004(2)
C10C 0.035(3) 0.038(3) 0.049(3) -0.003(3) 0.016(3) 0.004(3)
C11C 0.048(4) 0.031(3) 0.071(4) 0.002(3) 0.014(3) 0.009(3)
C12C 0.035(3) 0.026(3) 0.031(3) 0.000(2) 0.003(2) -0.002(2)
C13C 0.042(3) 0.039(3) 0.031(3) 0.001(2) 0.004(2) -0.001(3)
C14C 0.047(4) 0.052(4) 0.035(3) 0.011(3) 0.006(3) -0.009(3)
C15C 0.066(5) 0.063(4) 0.050(4) 0.024(3) 0.015(3) 0.011(4)
C16C 0.047(3) 0.027(3) 0.029(3) 0.002(2) 0.006(2) 0.000(2)
C17C 0.050(4) 0.048(4) 0.046(4) 0.008(3) 0.006(3) -0.010(3)
C18C 0.077(5) 0.055(4) 0.045(4) 0.012(3) 0.020(4) -0.008(4)
C19C 0.084(5) 0.049(4) 0.049(4) 0.008(3) 0.005(4) -0.011(4)
C20C 0.035(3) 0.026(3) 0.037(3) -0.004(2) 0.003(2) 0.000(2)
C21C 0.042(3) 0.027(3) 0.050(4) -0.001(3) -0.001(3) 0.005(3)
C22C 0.038(3) 0.046(4) 0.060(4) -0.008(3) -0.003(3) 0.012(3)
C23C 0.054(4) 0.085(6) 0.067(5) -0.006(4) 0.005(4) 0.029(4)

loop_
_atom_type_symbol
_atom_type_description
_atom_type_scat_dispersion_real
_atom_type_scat_dispersion_imag
_atom_type_scat_source
C C 0.0033 0.0016 'International Tables Vol C Tables 4.2.6.8 and 6.1.1.4'
H H 0.0000 0.0000 'International Tables Vol C Tables 4.2.6.8 and 6.1.1.4'
N N 0.0061 0.0033 'International Tables Vol C Tables 4.2.6.8 and 6.1.1.4'
O O 0.0106 0.0060 'International Tables Vol C Tables 4.2.6.8 and 6.1.1.4'
Cl Cl 0.1484 0.1585 'International Tables Vol C Tables 4.2.6.8 and 6.1.1.4'
Ru Ru -1.2594 0.8363 'International Tables Vol C Tables 4.2.6.8 and 6.1.1.4'

loop_
_geom_angle_atom_site_label_1
_geom_angle_atom_site_label_2
_geom_angle_atom_site_label_3
_geom_angle
N3A Ru1A N1A 93.49(17)
N3A Ru1A Cl2A 178.02(15)
N1A Ru1A Cl2A 85.62(11)
N3A Ru1A Cl4A 92.04(13)
N1A Ru1A Cl4A 174.47(11)
Cl2A Ru1A Cl4A 88.85(5)
N3A Ru1A Cl3A 92.73(14)
N1A Ru1A Cl3A 89.35(11)
Cl2A Ru1A Cl3A 89.03(5)
Cl4A Ru1A Cl3A 90.62(5)
N3A Ru1A Cl1A 87.70(14)
N1A Ru1A Cl1A 88.98(11)
Cl2A Ru1A Cl1A 90.51(5)
Cl4A Ru1A Cl1A 91.01(5)
Cl3A Ru1A Cl1A 178.30(5)
C1A N1A N2A 108.1(4)
C1A N1A Ru1A 129.3(3)
N2A N1A Ru1A 122.1(3)
N1A N2A C7A 109.8(4)
N1A N2A H2A 125.1
C7A N2A H2A 125.1
O1A N3A Ru1A 176.1(5)
N1A C1A C2A 109.7(4)
N1A C1A H1A 125.2
C2A C1A H1A 125.2
C7A C2A C1A 105.1(4)
C7A C2A C3A 119.9(5)
C1A C2A C3A 134.9(5)
C4A C3A C2A 118.1(5)
C4A C3A H3A 121.0
C2A C3A H3A 121.0
C3A C4A C5A 121.5(5)
C3A C4A H4A 119.3
C5A C4A H4A 119.3
C6A C5A C4A 122.2(5)
C6A C5A H5A 118.9
C4A C5A H5A 118.9
C5A C6A C7A 116.2(5)
C5A C6A H6A 121.9
C7A C6A H6A 121.9
N2A C7A C2A 107.2(4)
N2A C7A C6A 130.7(5)
C2A C7A C6A 122.1(5)
C16A N4A C12A 106.8(4)
C16A N4A C8A 111.3(5)
C12A N4A C8A 111.0(5)
C16A N4A C20A 109.6(4)
C12A N4A C20A 111.1(4)
C8A N4A C20A 107.0(4)
C9X C8A N4A 118.2(8)
C9A C8A N4A 113.0(6)
C9X C8A H8A1 125.0
C9A C8A H8A1 109.2
N4A C8A H8A1 108.8
C9X C8A H8A2 82.9
C9A C8A H8A2 108.7
N4A C8A H8A2 109.2
H8A1 C8A H8A2 107.9
C9X C8A H8A3 107.9
C9A C8A H8A3 86.2
N4A C8A H8A3 107.7
H8A2 C8A H8A3 129.8
C9X C8A H8A4 107.6
C9A C8A H8A4 130.4
N4A C8A H8A4 107.7
H8A1 C8A H8A4 82.1
H8A3 C8A H8A4 107.2
C10A C9A C8A 113.8(11)
C10A C9A H9A1 108.8
C8A C9A H9A1 108.8
C10A C9A H9A2 108.8
C8A C9A H9A2 108.8
H9A1 C9A H9A2 107.7
C11A C10A C9A 109.1(9)
C11A C10A H10A 109.9
C9A C10A H10A 109.9
C11A C10A H10B 109.9
C9A C10A H10B 109.9
H10A C10A H10B 108.3
C10A C11A H11A 109.5
C10A C11A H11B 109.5
H11A C11A H11B 109.5
C10A C11A H11C 109.5
H11A C11A H11C 109.5
H11B C11A H11C 109.5
C8A C9X C10X 109.4(19)
C8A C9X H9X1 109.8
C10X C9X H9X1 109.8
C8A C9X H9X2 109.8
C10X C9X H9X2 109.8
H9X1 C9X H9X2 108.2
C11X C10X C9X 115.6(18)
C11X C10X H10C 108.4
C9X C10X H10C 108.4
C11X C10X H10D 108.4
C9X C10X H10D 108.4
H10C C10X H10D 107.4
C10X C11X H11D 109.5
C10X C11X H11E 109.5
H11D C11X H11E 109.5
C10X C11X H11F 109.5
H11D C11X H11F 109.5
H11E C11X H11F 109.5
C13A C12A N4A 116.5(5)
C13A C12A H12A 108.2
N4A C12A H12A 108.2
C13A C12A H12B 108.2
N4A C12A H12B 108.2
H12A C12A H12B 107.3
C14A C13A C12A 112.2(5)
C14A C13A H13A 109.2
C12A C13A H13A 109.2
C14A C13A H13B 109.2
C12A C13A H13B 109.2
H13A C13A H13B 107.9
C15A C14A C13A 116.4(6)
C15A C14A H14A 108.2
C13A C14A H14A 108.2
C15A C14A H14B 108.2
C13A C14A H14B 108.2
H14A C14A H14B 107.3
C14A C15A H15A 109.5
C14A C15A H15B 109.5
H15A C15A H15B 109.5
C14A C15A H15C 109.5
H15A C15A H15C 109.5
H15B C15A H15C 109.5
C17A C16A N4A 116.6(5)
C17A C16A H16A 108.1
N4A C16A H16A 108.1
C17A C16A H16B 108.1
N4A C16A H16B 108.1
H16A C16A H16B 107.3
C16A C17A C18A 109.1(5)
C16A C17A H17A 109.9
C18A C17A H17A 109.9
C16A C17A H17B 109.9
C18A C17A H17B 109.9
H17A C17A H17B 108.3
C19A C18A C17A 113.7(6)
C19A C18A H18A 108.8
C17A C18A H18A 108.8
C19A C18A H18B 108.8
C17A C18A H18B 108.8
H18A C18A H18B 107.7
C18A C19A H19A 109.5
C18A C19A H19B 109.5
H19A C19A H19B 109.5
C18A C19A H19C 109.5
H19A C19A H19C 109.5
H19B C19A H19C 109.5
C21A C20A N4A 116.0(4)
C21A C20A H20A 108.3
N4A C20A H20A 108.3
C21A C20A H20B 108.3
N4A C20A H20B 108.3
H20A C20A H20B 107.4
C20A C21A C22A 110.4(5)
C20A C21A H21A 109.6
C22A C21A H21A 109.6
C20A C21A H21B 109.6
C22A C21A H21B 109.6
H21A C21A H21B 108.1
C23A C22A C21A 113.6(5)
C23A C22A H22A 108.8
C21A C22A H22A 108.8
C23A C22A H22B 108.8
C21A C22A H22B 108.8
H22A C22A H22B 107.7
C22A C23A H23A 109.5
C22A C23A H23B 109.5
H23A C23A H23B 109.5
C22A C23A H23C 109.5
H23A C23A H23C 109.5
H23B C23A H23C 109.5
N3X Ru1B N3B 97.3(10)
N3X Ru1B N3Y 173.7(9)
N3B Ru1B N3Y 88.1(11)
N3X Ru1B N1B 89.3(8)
N3B Ru1B N1B 94.3(6)
N3Y Ru1B N1B 87.0(6)
N3X Ru1B Cl1B 1.8(7)
N3B Ru1B Cl1B 95.5(6)
N3Y Ru1B Cl1B 174.8(7)
N1B Ru1B Cl1B 89.04(14)
N3X Ru1B Cl3B 176.8(7)
N3B Ru1B Cl3B 85.8(6)
N3Y Ru1B Cl3B 4.7(7)
N1B Ru1B Cl3B 91.28(14)
Cl1B Ru1B Cl3B 178.59(9)
N3X Ru1B Cl2B 94.4(7)
N3B Ru1B Cl2B 5.9(6)
N3Y Ru1B Cl2B 90.7(7)
N1B Ru1B Cl2B 89.17(13)
Cl1B Ru1B Cl2B 92.55(10)
Cl3B Ru1B Cl2B 88.82(12)
N3X Ru1B Cl4B 86.0(7)
N3B Ru1B Cl4B 176.2(6)
N3Y Ru1B Cl4B 88.7(7)
N1B Ru1B Cl4B 87.46(12)
Cl1B Ru1B Cl4B 87.81(7)
Cl3B Ru1B Cl4B 90.84(9)
Cl2B Ru1B Cl4B 176.60(7)
N3X Ru1B Cl5B 92.1(8)
N3B Ru1B Cl5B 86.4(6)
N3Y Ru1B Cl5B 91.5(6)
N1B Ru1B Cl5B 178.34(14)
Cl1B Ru1B Cl5B 92.38(7)
Cl3B Ru1B Cl5B 87.27(8)
Cl2B Ru1B Cl5B 91.61(7)
Cl4B Ru1B Cl5B 91.75(5)
N3X Cl1B O1X 163(3)
O1X Cl1B Ru1B 159.0(16)
Cl1B N3X Ru1B 172(3)
O1X N3X Ru1B 166(2)
N3B Cl2B O1B 125(2)
O1B Cl2B Ru1B 140.8(12)
Cl2B N3B Ru1B 156(2)
O1B N3B Ru1B 168.6(18)
O1Y Cl3B N3Y 151(3)
O1Y Cl3B Ru1B 149.9(15)
Cl3B N3Y Ru1B 160(3)
O1Y N3Y Ru1B 158.0(16)
C1B N1B N2B 107.1(4)
C1B N1B Ru1B 130.4(3)
N2B N1B Ru1B 122.2(3)
N1B N2B C7B 111.0(4)
N1B N2B H2B 124.5
C7B N2B H2B 124.5
C12B N4B C16B 111.0(4)
C12B N4B C8B 105.8(4)
C16B N4B C8B 111.6(4)
C12B N4B C20B 112.0(4)
C16B N4B C20B 106.2(4)
C8B N4B C20B 110.4(4)
N1B C1B C2B 110.5(4)
N1B C1B H1B 124.7
C2B C1B H1B 124.7
C7B C2B C3B 118.8(5)
C7B C2B C1B 104.9(5)
C3B C2B C1B 136.2(5)
C4B C3B C2B 118.1(5)
C4B C3B H3B 120.9
C2B C3B H3B 120.9
C3B C4B C5B 121.8(6)
C3B C4B H4B 119.1
C5B C4B H4B 119.1
C6B C5B C4B 122.0(6)
C6B C5B H5B 119.0
C4B C5B H5B 119.0
C5B C6B C7B 116.2(6)
C5B C6B H6B 121.9
C7B C6B H6B 121.9
N2B C7B C2B 106.5(5)
N2B C7B C6B 130.6(6)
C2B C7B C6B 122.9(6)
C9B C8B N4B 116.1(5)
C9B C8B H8B1 108.2
N4B C8B H8B1 108.2
C9B C8B H8B2 108.2
N4B C8B H8B2 108.2
H8B1 C8B H8B2 107.4
C8B C9B C10B 109.2(5)
C8B C9B H9B1 109.8
C10B C9B H9B1 109.8
C8B C9B H9B2 109.8
C10B C9B H9B2 109.8
H9B1 C9B H9B2 108.3
C9B C10B C11B 112.9(6)
C9B C10B H10E 109.0
C11B C10B H10E 109.0
C9B C10B H10F 109.0
C11B C10B H10F 109.0
H10E C10B H10F 107.8
C10B C11B H11G 109.5
C10B C11B H11H 109.5
H11G C11B H11H 109.5
C10B C11B H11I 109.5
H11G C11B H11I 109.5
H11H C11B H11I 109.5
C13B C12B N4B 116.6(5)
C13B C12B H12C 108.1
N4B C12B H12C 108.1
C13B C12B H12D 108.1
N4B C12B H12D 108.1
H12C C12B H12D 107.3
C12B C13B C14B 109.7(5)
C12B C13B H13C 109.7
C14B C13B H13C 109.7
C12B C13B H13D 109.7
C14B C13B H13D 109.7
H13C C13B H13D 108.2
C15B C14B C13B 112.1(7)
C15B C14B H14C 109.2
C13B C14B H14C 109.2
C15B C14B H14D 109.2
C13B C14B H14D 109.2
H14C C14B H14D 107.9
C14B C15B H15D 109.5
C14B C15B H15E 109.5
H15D C15B H15E 109.5
C14B C15B H15F 109.5
H15D C15B H15F 109.5
H15E C15B H15F 109.5
C17B C16B N4B 116.7(5)
C17B C16B H16C 108.1
N4B C16B H16C 108.1
C17B C16B H16D 108.1
N4B C16B H16D 108.1
H16C C16B H16D 107.3
C16B C17B C18B 110.0(5)
C16B C17B H17C 109.7
C18B C17B H17C 109.7
C16B C17B H17D 109.7
C18B C17B H17D 109.7
H17C C17B H17D 108.2
C19B C18B C17B 113.1(6)
C19B C18B H18C 109.0
C17B C18B H18C 109.0
C19B C18B H18D 109.0
C17B C18B H18D 109.0
H18C C18B H18D 107.8
C18B C19B H19D 109.5
C18B C19B H19E 109.5
H19D C19B H19E 109.5
C18B C19B H19F 109.5
H19D C19B H19F 109.5
H19E C19B H19F 109.5
C21B C20B N4B 117.0(5)
C21B C20B H20C 108.0
N4B C20B H20C 108.0
C21B C20B H20D 108.0
N4B C20B H20D 108.0
H20C C20B H20D 107.3
C20B C21B C22B 108.8(5)
C20B C21B H21C 109.9
C22B C21B H21C 109.9
C20B C21B H21D 109.9
C22B C21B H21D 109.9
H21C C21B H21D 108.3
C23B C22B C21B 112.4(6)
C23B C22B H22C 109.1
C21B C22B H22C 109.1
C23B C22B H22D 109.1
C21B C22B H22D 109.1
H22C C22B H22D 107.8
C22B C23B H23D 109.5
C22B C23B H23E 109.5
H23D C23B H23E 109.5
C22B C23B H23F 109.5
H23D C23B H23F 109.5
H23E C23B H23F 109.5
N3C Ru1C N1C 93.95(18)
N3C Ru1C Cl2C 178.20(15)
N1C Ru1C Cl2C 87.72(11)
N3C Ru1C Cl4C 88.33(15)
N1C Ru1C Cl4C 177.58(12)
Cl2C Ru1C Cl4C 90.01(5)
N3C Ru1C Cl1C 91.23(15)
N1C Ru1C Cl1C 88.74(11)
Cl2C Ru1C Cl1C 88.14(5)
Cl4C Ru1C Cl1C 92.03(5)
N3C Ru1C Cl3C 92.01(15)
N1C Ru1C Cl3C 89.95(11)
Cl2C Ru1C Cl3C 88.66(5)
Cl4C Ru1C Cl3C 89.15(5)
Cl1C Ru1C Cl3C 176.59(5)
C1C N1C N2C 108.1(4)
C1C N1C Ru1C 129.4(3)
N2C N1C Ru1C 122.3(3)
N1C N2C C7C 110.5(4)
N1C N2C H2C 124.8
C7C N2C H2C 124.8
O1C N3C Ru1C 177.0(5)
N1C C1C C2C 109.5(4)
N1C C1C H1C 125.3
C2C C1C H1C 125.3
C7C C2C C1C 105.3(4)
C7C C2C C3C 119.2(4)
C1C C2C C3C 135.4(5)
C4C C3C C2C 117.7(5)
C4C C3C H3C 121.2
C2C C3C H3C 121.2
C3C C4C C5C 121.4(5)
C3C C4C H4C 119.3
C5C C4C H4C 119.3
C6C C5C C4C 122.4(5)
C6C C5C H5C 118.8
C4C C5C H5C 118.8
C5C C6C C7C 115.8(5)
C5C C6C H6C 122.1
C7C C6C H6C 122.1
N2C C7C C6C 129.9(5)
N2C C7C C2C 106.6(4)
C6C C7C C2C 123.5(5)
C8C N4C C12C 111.6(4)
C8C N4C C16C 112.2(4)
C12C N4C C16C 105.4(4)
C8C N4C C20C 106.2(4)
C12C N4C C20C 110.7(4)
C16C N4C C20C 110.8(4)
N4C C8C C9C 116.0(4)
N4C C8C H8C1 108.3
C9C C8C H8C1 108.3
N4C C8C H8C2 108.3
C9C C8C H8C2 108.3
H8C1 C8C H8C2 107.4
C10C C9C C8C 109.8(5)
C10C C9C H9C1 109.7
C8C C9C H9C1 109.7
C10C C9C H9C2 109.7
C8C C9C H9C2 109.7
H9C1 C9C H9C2 108.2
C11C C10C C9C 113.2(5)
C11C C10C H10G 108.9
C9C C10C H10G 108.9
C11C C10C H10H 108.9
C9C C10C H10H 108.9
H10G C10C H10H 107.8
C10C C11C H11J 109.5
C10C C11C H11K 109.5
H11J C11C H11K 109.5
C10C C11C H11L 109.5
H11J C11C H11L 109.5
H11K C11C H11L 109.5
N4C C12C C13C 117.0(4)
N4C C12C H12E 108.1
C13C C12C H12E 108.1
N4C C12C H12F 108.1
C13C C12C H12F 108.1
H12E C12C H12F 107.3
C12C C13C C14C 109.9(5)
C12C C13C H13E 109.7
C14C C13C H13E 109.7
C12C C13C H13F 109.7
C14C C13C H13F 109.7
H13E C13C H13F 108.2
C15C C14C C13C 113.7(5)
C15C C14C H14E 108.8
C13C C14C H14E 108.8
C15C C14C H14F 108.8
C13C C14C H14F 108.8
H14E C14C H14F 107.7
C14C C15C H15G 109.5
C14C C15C H15H 109.5
H15G C15C H15H 109.5
C14C C15C H15I 109.5
H15G C15C H15I 109.5
H15H C15C H15I 109.5
N4C C16C C17C 114.6(4)
N4C C16C H16E 108.6
C17C C16C H16E 108.6
N4C C16C H16F 108.6
C17C C16C H16F 108.6
H16E C16C H16F 107.6
C16C C17C C18C 109.7(5)
C16C C17C H17E 109.7
C18C C17C H17E 109.7
C16C C17C H17F 109.7
C18C C17C H17F 109.7
H17E C17C H17F 108.2
C19C C18C C17C 113.8(6)
C19C C18C H18E 108.8
C17C C18C H18E 108.8
C19C C18C H18F 108.8
C17C C18C H18F 108.8
H18E C18C H18F 107.7
C18C C19C H19G 109.5
C18C C19C H19H 109.5
H19G C19C H19H 109.5
C18C C19C H19I 109.5
H19G C19C H19I 109.5
H19H C19C H19I 109.5
C21C C20C N4C 115.7(4)
C21C C20C H20E 108.4
N4C C20C H20E 108.4
C21C C20C H20F 108.4
N4C C20C H20F 108.4
H20E C20C H20F 107.4
C20C C21C C22C 110.8(5)
C20C C21C H21E 109.5
C22C C21C H21E 109.5
C20C C21C H21F 109.5
C22C C21C H21F 109.5
H21E C21C H21F 108.1
C23C C22C C21C 113.2(6)
C23C C22C H22E 108.9
C21C C22C H22E 108.9
C23C C22C H22F 108.9
C21C C22C H22F 108.9
H22E C22C H22F 107.8
C22C C23C H23G 109.5
C22C C23C H23H 109.5
H23G C23C H23H 109.5
C22C C23C H23I 109.5
H23G C23C H23I 109.5
H23H C23C H23I 109.5

loop_
_geom_bond_atom_site_label_1
_geom_bond_atom_site_label_2
_geom_bond_distance
Ru1A N3A 1.784(5)
Ru1A N1A 2.092(4)
Ru1A Cl2A 2.3360(13)
Ru1A Cl4A 2.3421(14)
Ru1A Cl3A 2.3675(13)
Ru1A Cl1A 2.3721(14)
O1A N3A 1.041(6)
N1A C1A 1.322(6)
N1A N2A 1.348(5)
N2A C7A 1.357(6)
N2A H2A 0.8800
C1A C2A 1.402(7)
C1A H1A 0.9500
C2A C7A 1.393(7)
C2A C3A 1.414(7)
C3A C4A 1.355(8)
C3A H3A 0.9500
C4A C5A 1.398(8)
C4A H4A 0.9500
C5A C6A 1.382(8)
C5A H5A 0.9500
C6A C7A 1.399(7)
C6A H6A 0.9500
N4A C16A 1.511(7)
N4A C12A 1.512(7)
N4A C8A 1.525(7)
N4A C20A 1.528(7)
C8A C9X 1.5100(10)
C8A C9A 1.5104(10)
C8A H8A1 0.9599
C8A H8A2 0.9601
C8A H8A3 0.9602
C8A H8A4 0.9600
C9A C10A 1.5103(10)
C9A H9A1 0.9900
C9A H9A2 0.9900
C10A C11A 1.5099(10)
C10A H10A 0.9900
C10A H10B 0.9900
C11A H11A 0.9800
C11A H11B 0.9800
C11A H11C 0.9800
C9X C10X 1.5102(11)
C9X H9X1 0.9900
C9X H9X2 0.9900
C10X C11X 1.5100(10)
C10X H10C 0.9900
C10X H10D 0.9900
C11X H11D 0.9800
C11X H11E 0.9800
C11X H11F 0.9800
C12A C13A 1.499(9)
C12A H12A 0.9900
C12A H12B 0.9900
C13A C14A 1.492(9)
C13A H13A 0.9900
C13A H13B 0.9900
C14A C15A 1.476(11)
C14A H14A 0.9900
C14A H14B 0.9900
C15A H15A 0.9800
C15A H15B 0.9800
C15A H15C 0.9800
C16A C17A 1.508(8)
C16A H16A 0.9900
C16A H16B 0.9900
C17A C18A 1.516(9)
C17A H17A 0.9900
C17A H17B 0.9900
C18A C19A 1.507(9)
C18A H18A 0.9900
C18A H18B 0.9900
C19A H19A 0.9800
C19A H19B 0.9800
C19A H19C 0.9800
C20A C21A 1.509(8)
C20A H20A 0.9900
C20A H20B 0.9900
C21A C22A 1.521(8)
C21A H21A 0.9900
C21A H21B 0.9900
C22A C23A 1.504(8)
C22A H22A 0.9900
C22A H22B 0.9900
C23A H23A 0.9800
C23A H23B 0.9800
C23A H23C 0.9800
Ru1B N3X 1.7601(11)
Ru1B N3B 1.7602(10)
Ru1B N3Y 1.7603(11)
Ru1B N1B 2.084(4)
Ru1B Cl1B 2.297(2)
Ru1B Cl3B 2.299(3)
Ru1B Cl2B 2.324(3)
Ru1B Cl4B 2.3521(14)
Ru1B Cl5B 2.3529(15)
Cl1B N3X 0.541(3)
Cl1B O1X 0.551(5)
N3X O1X 1.0795(11)
Cl2B N3B 0.601(7)
Cl2B O1B 0.616(7)
N3B O1B 1.0808(10)
Cl3B O1Y 0.553(8)
Cl3B N3Y 0.563(7)
N3Y O1Y 1.0799(11)
N1B C1B 1.307(6)
N1B N2B 1.348(6)
N2B C7B 1.353(7)
N2B H2B 0.8800
N4B C12B 1.512(6)
N4B C16B 1.511(7)
N4B C8B 1.516(7)
N4B C20B 1.516(7)
C1B C2B 1.408(7)
C1B H1B 0.9500
C2B C7B 1.389(7)
C2B C3B 1.406(7)
C3B C4B 1.348(8)
C3B H3B 0.9500
C4B C5B 1.397(9)
C4B H4B 0.9500
C5B C6B 1.355(9)
C5B H5B 0.9500
C6B C7B 1.392(9)
C6B H6B 0.9500
C8B C9B 1.507(8)
C8B H8B1 0.9900
C8B H8B2 0.9900
C9B C10B 1.516(9)
C9B H9B1 0.9900
C9B H9B2 0.9900
C10B C11B 1.529(9)
C10B H10E 0.9900
C10B H10F 0.9900
C11B H11G 0.9800
C11B H11H 0.9800
C11B H11I 0.9800
C12B C13B 1.501(8)
C12B H12C 0.9900
C12B H12D 0.9900
C13B C14B 1.542(9)
C13B H13C 0.9900
C13B H13D 0.9900
C14B C15B 1.468(10)
C14B H14C 0.9900
C14B H14D 0.9900
C15B H15D 0.9800
C15B H15E 0.9800
C15B H15F 0.9800
C16B C17B 1.511(8)
C16B H16C 0.9900
C16B H16D 0.9900
C17B C18B 1.518(8)
C17B H17C 0.9900
C17B H17D 0.9900
C18B C19B 1.515(10)
C18B H18C 0.9900
C18B H18D 0.9900
C19B H19D 0.9800
C19B H19E 0.9800
C19B H19F 0.9800
C20B C21B 1.505(8)
C20B H20C 0.9900
C20B H20D 0.9900
C21B C22B 1.530(8)
C21B H21C 0.9900
C21B H21D 0.9900
C22B C23B 1.489(9)
C22B H22C 0.9900
C22B H22D 0.9900
C23B H23D 0.9800
C23B H23E 0.9800
C23B H23F 0.9800
Ru1C N3C 1.728(5)
Ru1C N1C 2.072(4)
Ru1C Cl2C 2.3330(13)
Ru1C Cl4C 2.3685(13)
Ru1C Cl1C 2.3703(13)
Ru1C Cl3C 2.3745(13)
O1C N3C 1.130(6)
N1C C1C 1.320(6)
N1C N2C 1.356(5)
N2C C7C 1.357(6)
N2C H2C 0.8800
C1C C2C 1.414(7)
C1C H1C 0.9500
C2C C7C 1.403(7)
C2C C3C 1.418(7)
C3C C4C 1.366(8)
C3C H3C 0.9500
C4C C5C 1.420(8)
C4C H4C 0.9500
C5C C6C 1.370(7)
C5C H5C 0.9500
C6C C7C 1.392(7)
C6C H6C 0.9500
N4C C8C 1.504(7)
N4C C12C 1.511(6)
N4C C16C 1.520(6)
N4C C20C 1.523(6)
C8C C9C 1.522(7)
C8C H8C1 0.9900
C8C H8C2 0.9900
C9C C10C 1.521(8)
C9C H9C1 0.9900
C9C H9C2 0.9900
C10C C11C 1.517(8)
C10C H10G 0.9900
C10C H10H 0.9900
C11C H11J 0.9800
C11C H11K 0.9800
C11C H11L 0.9800
C12C C13C 1.515(7)
C12C H12E 0.9900
C12C H12F 0.9900
C13C C14C 1.518(8)
C13C H13E 0.9900
C13C H13F 0.9900
C14C C15C 1.491(8)
C14C H14E 0.9900
C14C H14F 0.9900
C15C H15G 0.9800
C15C H15H 0.9800
C15C H15I 0.9800
C16C C17C 1.521(8)
C16C H16E 0.9900
C16C H16F 0.9900
C17C C18C 1.523(9)
C17C H17E 0.9900
C17C H17F 0.9900
C18C C19C 1.501(10)
C18C H18E 0.9900
C18C H18F 0.9900
C19C H19G 0.9800
C19C H19H 0.9800
C19C H19I 0.9800
C20C C21C 1.517(7)
C20C H20E 0.9900
C20C H20F 0.9900
C21C C22C 1.529(8)
C21C H21E 0.9900
C21C H21F 0.9900
C22C C23C 1.499(10)
C22C H22E 0.9900
C22C H22F 0.9900
C23C H23G 0.9800
C23C H23H 0.9800
C23C H23I 0.9800

loop_
_geom_torsion_atom_site_label_1
_geom_torsion_atom_site_label_2
_geom_torsion_atom_site_label_3
_geom_torsion_atom_site_label_4
_geom_torsion
N3A Ru1A N1A C1A 66.6(4)
Cl2A Ru1A N1A C1A -111.7(4)
Cl3A Ru1A N1A C1A 159.3(4)
Cl1A Ru1A N1A C1A -21.1(4)
N3A Ru1A N1A N2A -122.2(4)
Cl2A Ru1A N1A N2A 59.6(3)
Cl3A Ru1A N1A N2A -29.5(3)
Cl1A Ru1A N1A N2A 150.2(3)
C1A N1A N2A C7A 0.8(6)
Ru1A N1A N2A C7A -172.1(3)
N2A N1A C1A C2A 0.7(6)
Ru1A N1A C1A C2A 172.9(3)
N1A C1A C2A C7A -1.8(6)
N1A C1A C2A C3A -180.0(5)
C7A C2A C3A C4A -1.3(7)
C1A C2A C3A C4A 176.6(6)
C2A C3A C4A C5A -0.2(8)
C3A C4A C5A C6A 1.0(10)
C4A C5A C6A C7A -0.2(9)
N1A N2A C7A C2A -2.0(6)
N1A N2A C7A C6A 176.4(6)
C1A C2A C7A N2A 2.3(6)
C3A C2A C7A N2A -179.2(4)
C1A C2A C7A C6A -176.3(5)
C3A C2A C7A C6A 2.2(8)
C5A C6A C7A N2A -179.6(6)
C5A C6A C7A C2A -1.4(9)
C16A N4A C8A C9X 78.1(13)
C12A N4A C8A C9X -40.8(13)
C20A N4A C8A C9X -162.2(12)
C16A N4A C8A C9A 49.1(9)
C12A N4A C8A C9A -69.7(9)
C20A N4A C8A C9A 168.9(7)
C9X C8A C9A C10A 75(2)
N4A C8A C9A C10A -177.4(9)
C8A C9A C10A C11A -65.0(18)
C9A C8A C9X C10X -76(3)
N4A C8A C9X C10X -161.1(13)
C8A C9X C10X C11X 64(3)
C16A N4A C12A C13A 179.4(5)
C8A N4A C12A C13A -59.1(7)
C20A N4A C12A C13A 59.9(7)
N4A C12A C13A C14A -169.8(6)
C12A C13A C14A C15A 178.6(8)
C12A N4A C16A C17A 177.8(5)
C8A N4A C16A C17A 56.4(6)
C20A N4A C16A C17A -61.8(6)
N4A C16A C17A C18A -175.5(5)
C16A C17A C18A C19A -178.3(5)
C16A N4A C20A C21A -57.7(6)
C12A N4A C20A C21A 60.1(6)
C8A N4A C20A C21A -178.5(5)
N4A C20A C21A C22A -167.5(5)
C20A C21A C22A C23A 72.8(7)
N3B Ru1B Cl1B N3X -166(24)
N1B Ru1B Cl1B N3X 99(24)
Cl4B Ru1B Cl1B N3X 12(24)
Cl5B Ru1B Cl1B N3X -80(24)
N3B Ru1B Cl1B O1X -33(5)
N1B Ru1B Cl1B O1X -128(5)
Cl2B Ru1B Cl1B O1X -38(5)
Cl4B Ru1B Cl1B O1X 145(5)
Cl5B Ru1B Cl1B O1X 53(5)
N3B Ru1B N3X O1X -19(10)
N1B Ru1B N3X O1X -113(10)
Cl1B Ru1B N3X O1X -33(18)
Cl2B Ru1B N3X O1X -24(10)
Cl4B Ru1B N3X O1X 159(10)
Cl5B Ru1B N3X O1X 68(10)
Ru1B Cl1B O1X N3X -15(9)
Ru1B N3X O1X Cl1B 151(16)
N3X Ru1B Cl2B N3B 120(6)
N3Y Ru1B Cl2B N3B -64(6)
N1B Ru1B Cl2B N3B -151(6)
Cl1B Ru1B Cl2B N3B 120(6)
Cl3B Ru1B Cl2B N3B -59(6)
Cl5B Ru1B Cl2B N3B 28(6)
N3X Ru1B Cl2B O1B 87(2)
N3B Ru1B Cl2B O1B -33(7)
N3Y Ru1B Cl2B O1B -97(2)
N1B Ru1B Cl2B O1B 177(2)
Cl1B Ru1B Cl2B O1B 88(2)
Cl3B Ru1B Cl2B O1B -92(2)
Cl5B Ru1B Cl2B O1B -5(2)
Ru1B Cl2B N3B O1B -155(5)
O1B Cl2B N3B Ru1B 155(5)
N3X Ru1B N3B Cl2B -60(6)
N3Y Ru1B N3B Cl2B 116(6)
N1B Ru1B N3B Cl2B 29(6)
Cl1B Ru1B N3B Cl2B -60(6)
Cl3B Ru1B N3B Cl2B 120(6)
Cl5B Ru1B N3B Cl2B -152(6)
N3X Ru1B N3B O1B 39(10)
N3Y Ru1B N3B O1B -144(10)
N1B Ru1B N3B O1B 129(9)
Cl1B Ru1B N3B O1B 40(9)
Cl3B Ru1B N3B O1B -140(9)
Cl2B Ru1B N3B O1B 100(12)
Cl5B Ru1B N3B O1B -52(9)
Ru1B Cl2B O1B N3B 12(2)
Ru1B N3B O1B Cl2B -122(10)
N3B Ru1B Cl3B O1Y 135(3)
N3Y Ru1B Cl3B O1Y -106(9)
N1B Ru1B Cl3B O1Y -131(3)
Cl2B Ru1B Cl3B O1Y 140(3)
Cl4B Ru1B Cl3B O1Y -43(3)
Cl5B Ru1B Cl3B O1Y 48(3)
N3B Ru1B Cl3B N3Y -119(8)
N1B Ru1B Cl3B N3Y -25(8)
Cl2B Ru1B Cl3B N3Y -114(8)
Cl4B Ru1B Cl3B N3Y 63(8)
Cl5B Ru1B Cl3B N3Y 155(8)
Ru1B Cl3B N3Y O1Y -100(10)
O1Y Cl3B N3Y Ru1B 100(10)
N3B Ru1B N3Y Cl3B 61(8)
N1B Ru1B N3Y Cl3B 155(8)
Cl2B Ru1B N3Y Cl3B 66(8)
Cl4B Ru1B N3Y Cl3B -117(8)
Cl5B Ru1B N3Y Cl3B -25(8)
N3B Ru1B N3Y O1Y 102(5)
N1B Ru1B N3Y O1Y -164(5)
Cl3B Ru1B N3Y O1Y 41(6)
Cl2B Ru1B N3Y O1Y 107(5)
Cl4B Ru1B N3Y O1Y -76(5)
Cl5B Ru1B N3Y O1Y 16(5)
Ru1B Cl3B O1Y N3Y 30(4)
Ru1B N3Y O1Y Cl3B -118(9)
N3X Ru1B N1B C1B -42.4(8)
N3B Ru1B N1B C1B -139.7(8)
N3Y Ru1B N1B C1B 132.5(8)
Cl1B Ru1B N1B C1B -44.2(5)
Cl3B Ru1B N1B C1B 134.4(5)
Cl2B Ru1B N1B C1B -136.8(5)
Cl4B Ru1B N1B C1B 43.7(5)
N3X Ru1B N1B N2B 144.6(8)
N3B Ru1B N1B N2B 47.3(8)
N3Y Ru1B N1B N2B -40.6(8)
Cl1B Ru1B N1B N2B 142.8(5)
Cl3B Ru1B N1B N2B -38.6(5)
Cl2B Ru1B N1B N2B 50.2(5)
Cl4B Ru1B N1B N2B -129.4(5)
C1B N1B N2B C7B -0.2(7)
Ru1B N1B N2B C7B 174.3(4)
N2B N1B C1B C2B 0.1(6)
Ru1B N1B C1B C2B -173.8(4)
N1B C1B C2B C7B 0.1(6)
N1B C1B C2B C3B 177.0(6)
C7B C2B C3B C4B 1.0(8)
C1B C2B C3B C4B -175.6(6)
C2B C3B C4B C5B -0.3(9)
C3B C4B C5B C6B -1.4(12)
C4B C5B C6B C7B 2.1(13)
N1B N2B C7B C2B 0.2(8)
N1B N2B C7B C6B -177.1(8)
C3B C2B C7B N2B -177.8(5)
C1B C2B C7B N2B -0.2(7)
C3B C2B C7B C6B -0.2(10)
C1B C2B C7B C6B 177.4(7)
C5B C6B C7B N2B 175.6(8)
C5B C6B C7B C2B -1.4(13)
C12B N4B C8B C9B 176.8(5)
C16B N4B C8B C9B 55.9(6)
C20B N4B C8B C9B -61.9(6)
N4B C8B C9B C10B 175.9(5)
C8B C9B C10B C11B -178.5(6)
C16B N4B C12B C13B -57.8(7)
C8B N4B C12B C13B -179.1(6)
C20B N4B C12B C13B 60.7(7)
N4B C12B C13B C14B -170.6(6)
C12B C13B C14B C15B 78.6(8)
C12B N4B C16B C17B -60.4(7)
C8B N4B C16B C17B 57.4(6)
C20B N4B C16B C17B 177.7(5)
N4B C16B C17B C18B -169.2(5)
C16B C17B C18B C19B 70.8(8)
C12B N4B C20B C21B 64.9(6)
C16B N4B C20B C21B -173.7(5)
C8B N4B C20B C21B -52.6(6)
N4B C20B C21B C22B -173.4(5)
C20B C21B C22B C23B -171.6(5)
N3C Ru1C N1C C1C -121.0(4)
Cl2C Ru1C N1C C1C 58.3(4)
Cl1C Ru1C N1C C1C -29.9(4)
Cl3C Ru1C N1C C1C 147.0(4)
N3C Ru1C N1C N2C 52.5(4)
Cl2C Ru1C N1C N2C -128.2(3)
Cl1C Ru1C N1C N2C 143.6(3)
Cl3C Ru1C N1C N2C -39.5(3)
C1C N1C N2C C7C 0.4(5)
Ru1C N1C N2C C7C -174.3(3)
N2C N1C C1C C2C -0.2(5)
Ru1C N1C C1C C2C 174.0(3)
N1C C1C C2C C7C -0.1(5)
N1C C1C C2C C3C -179.0(5)
C7C C2C C3C C4C -0.3(7)
C1C C2C C3C C4C 178.5(5)
C2C C3C C4C C5C 0.3(8)
C3C C4C C5C C6C -0.2(9)
C4C C5C C6C C7C 0.0(8)
N1C N2C C7C C6C 178.8(5)
N1C N2C C7C C2C -0.5(5)
C5C C6C C7C N2C -179.2(5)
C5C C6C C7C C2C 0.0(8)
C1C C2C C7C N2C 0.4(5)
C3C C2C C7C N2C 179.5(4)
C1C C2C C7C C6C -179.0(5)
C3C C2C C7C C6C 0.2(8)
C12C N4C C8C C9C 57.0(6)
C16C N4C C8C C9C -61.1(6)
C20C N4C C8C C9C 177.8(4)
N4C C8C C9C C10C 179.6(4)
C8C C9C C10C C11C -178.1(5)
C8C N4C C12C C13C 54.2(6)
C16C N4C C12C C13C 176.3(5)
C20C N4C C12C C13C -63.8(6)
N4C C12C C13C C14C 177.1(5)
C12C C13C C14C C15C 176.7(5)
C8C N4C C16C C17C -55.9(6)
C12C N4C C16C C17C -177.6(5)
C20C N4C C16C C17C 62.6(6)
N4C C16C C17C C18C -167.5(5)
C16C C17C C18C C19C 74.1(7)
C8C N4C C20C C21C 171.9(5)
C12C N4C C20C C21C -66.7(6)
C16C N4C C20C C21C 49.9(6)
N4C C20C C21C C22C 163.3(5)
C20C C21C C22C C23C -76.6(7)
